data_7064055
loop_
_publ_author_name
'Werner, Daniel'
'Guo, Zhifang'
'Blair, Victoria L.'
'Deacon, Glen B.'
'Junk, Peter C.'

_publ_section_title
;
 New examples of --C--F--Ae (Ae = alkaline earth) and --C--F--K bonding
;
_journal_issue 43
_journal_name_full 'New Journal of Chemistry'
_journal_page_first 18725
_journal_page_last 18734
_journal_paper_doi 10.1039/D5NJ03383G
_journal_volume 49
_journal_year 2025
_chemical_formula_moiety 'C38 H34 F12 Mg N4 O2'
_chemical_formula_sum 'C38 H34 F12 Mg N4 O2'
_chemical_formula_weight 831.00
_space_group_crystal_system triclinic
_space_group_IT_number 2
_space_group_name_Hall '-P 1'
_space_group_name_H-M_alt 'P -1'
_atom_sites_solution_hydrogens geom
_atom_sites_solution_primary dual
_audit_creation_date 2025-06-04
_audit_creation_method
;
Olex2 1.3
(compiled 2020.11.12 svn.r5f609507 for OlexSys, GUI svn.r6408)
;
_audit_update_record
;
2025-07-23 deposited with the CCDC.	2025-10-14 downloaded from the CCDC.
;
_cell_angle_alpha 82.359(4)
_cell_angle_beta 84.624(4)
_cell_angle_gamma 72.703(4)
_cell_formula_units_Z 2
_cell_length_a 10.0070(5)
_cell_length_b 10.6634(5)
_cell_length_c 18.3089(8)
_cell_measurement_reflns_used 11804
_cell_measurement_temperature 100.15
_cell_measurement_theta_max 32.500
_cell_measurement_theta_min 2.0013
_cell_volume 1845.77(16)
_computing_molecular_graphics 'Olex2 1.3 (Dolomanov et al., 2009)'
_computing_publication_material 'Olex2 1.3 (Dolomanov et al., 2009)'
_computing_structure_refinement 'SHELXL 2018/3 (Sheldrick, 2015)'
_computing_structure_solution 'SHELXT 2018/2 (Sheldrick, 2018)'
_diffrn_ambient_temperature 100.15
_diffrn_measured_fraction_theta_full 1.000
_diffrn_measured_fraction_theta_max 0.884
_diffrn_measurement_device_type 'OXFORD Gemini ultra'
_diffrn_radiation_type MoK\a
_diffrn_radiation_wavelength 0.71073
_diffrn_reflns_av_R_equivalents 0.0235
_diffrn_reflns_av_unetI/netI 0.0395
_diffrn_reflns_Laue_measured_fraction_full 1.000
_diffrn_reflns_Laue_measured_fraction_max 0.884
_diffrn_reflns_limit_h_max 15
_diffrn_reflns_limit_h_min -14
_diffrn_reflns_limit_k_max 15
_diffrn_reflns_limit_k_min -15
_diffrn_reflns_limit_l_max 25
_diffrn_reflns_limit_l_min -25
_diffrn_reflns_number 22567
_diffrn_reflns_point_group_measured_fraction_full 1.000
_diffrn_reflns_point_group_measured_fraction_max 0.884
_diffrn_reflns_theta_full 27.500
_diffrn_reflns_theta_max 32.500
_diffrn_reflns_theta_min 2.013
_exptl_absorpt_coefficient_mu 0.150
_exptl_absorpt_correction_T_max 0.9564
_exptl_absorpt_correction_T_min 0.9424
_exptl_absorpt_correction_type multi-scan
_exptl_absorpt_process_details sadabs
_exptl_crystal_colour colourless
_exptl_crystal_colour_primary colourless
_exptl_crystal_density_diffrn 1.495
_exptl_crystal_description block
_exptl_crystal_F_000 852
_exptl_crystal_size_max 0.4
_exptl_crystal_size_mid 0.4
_exptl_crystal_size_min 0.3
_refine_diff_density_max 0.601
_refine_diff_density_min -0.514
_refine_diff_density_rms 0.057
_refine_ls_extinction_method none
_refine_ls_goodness_of_fit_ref 1.028
_refine_ls_hydrogen_treatment constr
_refine_ls_matrix_type full
_refine_ls_number_parameters 561
_refine_ls_number_reflns 11804
_refine_ls_number_restraints 0
_refine_ls_restrained_S_all 1.028
_refine_ls_R_factor_all 0.0675
_refine_ls_R_factor_gt 0.0469
_refine_ls_shift/su_max 0.001
_refine_ls_shift/su_mean 0.000
_refine_ls_structure_factor_coef Fsqd
_refine_ls_weighting_details 'w=1/[\s^2^(Fo^2^)+(0.0463P)^2^+0.9131P] where P=(Fo^2^+2Fc^2^)/3'
_refine_ls_weighting_scheme calc
_refine_ls_wR_factor_gt 0.1094
_refine_ls_wR_factor_ref 0.1233
_reflns_Friedel_coverage 0.000
_reflns_number_gt 8934
_reflns_number_total 11804
_reflns_threshold_expression 'I > 2\s(I)'
_cod_data_source_file d5nj03383g2.cif
_cod_data_source_block '[mg(cf3form)2(thf)2]'
_cod_depositor_comments 'Adding full bibliography for 7064055--7064062.cif.'
_cod_database_code 7064055
_shelx_shelxl_version_number 2018/3
_shelx_space_group_comment
;
The symmetry employed for this shelxl refinement is uniquely defined
by the following loop, which should always be used as a source of
symmetry information in preference to the above space-group names.
They are only intended as comments.
;
_shelx_estimated_absorpt_t_max 0.956
_shelx_estimated_absorpt_t_min 0.942
_olex2_refinement_description
;
1. Others
 Sof(C31A)=Sof(H31C)=Sof(H31D)=Sof(C32A)=Sof(H32C)=Sof(H32D)=Sof(C33A)=
 Sof(H33C)=Sof(H33D)=Sof(H34C)=Sof(H34D)=1-FVAR(1)
 Sof(C31)=Sof(H31A)=Sof(H31B)=Sof(C32)=Sof(H32A)=Sof(H32B)=Sof(C33)=Sof(H33A)=
 Sof(H33B)=Sof(H34A)=Sof(H34B)=FVAR(1)
 Sof(H35C)=Sof(H35D)=Sof(C37A)=Sof(H37C)=Sof(H37D)=Sof(H38C)=Sof(H38D)=
 Sof(C36A)=Sof(H36C)=Sof(H36D)=1-FVAR(2)
 Sof(H35A)=Sof(H35B)=Sof(C36)=Sof(H36A)=Sof(H36B)=Sof(C37)=Sof(H37A)=Sof(H37B)=
 Sof(H38A)=Sof(H38B)=FVAR(2)
2.a Secondary CH2 refined with riding coordinates:
 C31(H31A,H31B), C31A(H31C,H31D), C32(H32A,H32B), C32A(H32C,H32D), C33(H33A,
 H33B), C33A(H33C,H33D), C34(H34A,H34B), C34(H34C,H34D), C35(H35A,H35B),
 C35(H35C,H35D), C36(H36A,H36B), C37(H37A,H37B), C37A(H37C,H37D), C38(H38A,
 H38B), C38(H38C,H38D), C36A(H36C,H36D)
2.b Aromatic/amide H refined with riding coordinates:
 C3(H3), C4(H4), C5(H5), C6(H6), C8(H8), C10(H10), C11(H11), C12(H12),
 C13(H13), C18(H18), C19(H19), C20(H20), C21(H21), C23(H23), C25(H25), C26(H26),
  C27(H27), C28(H28)
;
_olex2_submission_special_instructions 'No special instructions were received'

loop_
_space_group_symop_operation_xyz
'x, y, z'
'-x, -y, -z'

loop_
_atom_site_label
_atom_site_type_symbol
_atom_site_fract_x
_atom_site_fract_y
_atom_site_fract_z
_atom_site_U_iso_or_equiv
_atom_site_adp_type
_atom_site_occupancy
_atom_site_site_symmetry_order
_atom_site_calc_flag
_atom_site_refinement_flags_posn
_atom_site_refinement_flags_adp
_atom_site_refinement_flags_occupancy
_atom_site_disorder_assembly
_atom_site_disorder_group
C1 C 0.84628(17) 0.00829(17) 0.26353(9) 0.0312(3) Uani 1 1 d . . . . .
C2 C 0.78839(14) 0.06879(13) 0.19046(7) 0.0194(2) Uani 1 1 d . . . . .
C3 C 0.86389(14) 0.01644(14) 0.12771(8) 0.0219(3) Uani 1 1 d . . . . .
H3 H 0.947836 -0.054151 0.133344 0.026 Uiso 1 1 calc R U . . .
C4 C 0.81870(15) 0.06540(14) 0.05780(8) 0.0217(3) Uani 1 1 d . . . . .
H4 H 0.870267 0.028314 0.015686 0.026 Uiso 1 1 calc R U . . .
C5 C 0.69648(15) 0.16990(14) 0.04989(8) 0.0216(3) Uani 1 1 d . . . . .
H5 H 0.664825 0.205313 0.002065 0.026 Uiso 1 1 calc R U . . .
C6 C 0.62087(14) 0.22238(13) 0.11173(7) 0.0192(2) Uani 1 1 d . . . . .
H6 H 0.538168 0.294181 0.105300 0.023 Uiso 1 1 calc R U . . .
C7 C 0.66275(13) 0.17273(12) 0.18343(7) 0.0166(2) Uani 1 1 d . . . . .
C8 C 0.52052(14) 0.16878(13) 0.29503(7) 0.0188(2) Uani 1 1 d . . . . .
H8 H 0.534229 0.076526 0.295975 0.023 Uiso 1 1 calc R U . . .
C9 C 0.35249(14) 0.17774(13) 0.39429(7) 0.0191(2) Uani 1 1 d . . . . .
C10 C 0.26238(17) 0.12057(15) 0.36538(8) 0.0262(3) Uani 1 1 d . . . . .
H10 H 0.267755 0.115419 0.313734 0.031 Uiso 1 1 calc R U . . .
C11 C 0.16553(17) 0.07129(17) 0.41018(9) 0.0306(3) Uani 1 1 d . . . . .
H11 H 0.105506 0.033662 0.388892 0.037 Uiso 1 1 calc R U . . .
C12 C 0.15587(17) 0.07666(17) 0.48577(9) 0.0314(3) Uani 1 1 d . . . . .
H12 H 0.088965 0.043794 0.516398 0.038 Uiso 1 1 calc R U . . .
C13 C 0.24480(17) 0.13041(16) 0.51594(8) 0.0276(3) Uani 1 1 d . . . . .
H13 H 0.239447 0.133570 0.567772 0.033 Uiso 1 1 calc R U . . .
C14 C 0.34250(15) 0.18020(14) 0.47131(7) 0.0212(3) Uani 1 1 d . . . . .
C15 C 0.43783(17) 0.23421(17) 0.50755(8) 0.0284(3) Uani 1 1 d . . . . .
C16 C 0.42612(18) 0.84778(15) 0.20016(10) 0.0316(3) Uani 1 1 d . . . . .
C17 C 0.50698(14) 0.78436(13) 0.13514(8) 0.0194(2) Uani 1 1 d . . . . .
C18 C 0.57385(15) 0.85765(14) 0.08355(8) 0.0239(3) Uani 1 1 d . . . . .
H18 H 0.567499 0.946055 0.090359 0.029 Uiso 1 1 calc R U . . .
C19 C 0.64938(16) 0.80263(15) 0.02252(8) 0.0252(3) Uani 1 1 d . . . . .
H19 H 0.694632 0.852953 -0.012493 0.030 Uiso 1 1 calc R U . . .
C20 C 0.65847(15) 0.67341(15) 0.01288(8) 0.0244(3) Uani 1 1 d . . . . .
H20 H 0.710309 0.635017 -0.028824 0.029 Uiso 1 1 calc R U . . .
C21 C 0.59192(14) 0.59990(14) 0.06409(8) 0.0206(3) Uani 1 1 d . . . . .
H21 H 0.599015 0.511572 0.056722 0.025 Uiso 1 1 calc R U . . .
C22 C 0.51478(13) 0.65309(12) 0.12619(7) 0.0160(2) Uani 1 1 d . . . . .
C23 C 0.35077(13) 0.53689(12) 0.15167(7) 0.0164(2) Uani 1 1 d . . . . .
H23 H 0.320238 0.568278 0.103242 0.020 Uiso 1 1 calc R U . . .
C24 C 0.19085(13) 0.41155(13) 0.16867(7) 0.0164(2) Uani 1 1 d . . . . .
C25 C 0.20789(14) 0.27523(13) 0.17452(8) 0.0203(3) Uani 1 1 d . . . . .
H25 H 0.287725 0.215973 0.197216 0.024 Uiso 1 1 calc R U . . .
C26 C 0.11162(16) 0.22456(15) 0.14814(9) 0.0264(3) Uani 1 1 d . . . . .
H26 H 0.125464 0.131798 0.153467 0.032 Uiso 1 1 calc R U . . .
C27 C -0.00498(17) 0.30896(17) 0.11397(9) 0.0300(3) Uani 1 1 d . . . . .
H27 H -0.069418 0.274433 0.094209 0.036 Uiso 1 1 calc R U . . .
C28 C -0.02613(16) 0.44336(16) 0.10905(9) 0.0273(3) Uani 1 1 d . . . . .
H28 H -0.106257 0.501329 0.085992 0.033 Uiso 1 1 calc R U . . .
C29 C 0.06809(14) 0.49645(14) 0.13736(8) 0.0202(3) Uani 1 1 d . . . . .
C30 C 0.02756(15) 0.64425(15) 0.13456(9) 0.0275(3) Uani 1 1 d . . . . .
C31 C 0.7344(4) 0.4766(4) 0.2607(2) 0.0310(8) Uani 0.762(9) 1 d . . P A 1
H31A H 0.721438 0.571170 0.243232 0.037 Uiso 0.762(9) 1 calc R U P A 1
H31B H 0.734321 0.429187 0.217720 0.037 Uiso 0.762(9) 1 calc R U P A 1
C31A C 0.7139(17) 0.5253(18) 0.2740(9) 0.046(4) Uani 0.238(9) 1 d . . P A 2
H31C H 0.666539 0.621222 0.264613 0.055 Uiso 0.238(9) 1 calc R U P A 2
H31D H 0.741052 0.489404 0.225883 0.055 Uiso 0.238(9) 1 calc R U P A 2
C32 C 0.8694(3) 0.4187(5) 0.29863(15) 0.0479(11) Uani 0.762(9) 1 d . . P A 1
H32A H 0.936331 0.470376 0.282167 0.057 Uiso 0.762(9) 1 calc R U P A 1
H32B H 0.913458 0.325758 0.288969 0.057 Uiso 0.762(9) 1 calc R U P A 1
C32A C 0.8387(10) 0.5033(14) 0.3155(6) 0.043(3) Uani 0.238(9) 1 d . . P A 2
H32C H 0.922889 0.499578 0.281824 0.052 Uiso 0.238(9) 1 calc R U P A 2
H32D H 0.826285 0.573697 0.347852 0.052 Uiso 0.238(9) 1 calc R U P A 2
C33 C 0.8240(3) 0.4278(5) 0.38062(17) 0.0396(8) Uani 0.762(9) 1 d . . P A 1
H33A H 0.891959 0.362449 0.412825 0.048 Uiso 0.762(9) 1 calc R U P A 1
H33B H 0.810935 0.517561 0.394335 0.048 Uiso 0.762(9) 1 calc R U P A 1
C33A C 0.8496(10) 0.3756(15) 0.3588(8) 0.047(3) Uani 0.238(9) 1 d . . P A 2
H33C H 0.907615 0.361919 0.401713 0.057 Uiso 0.238(9) 1 calc R U P A 2
H33D H 0.887481 0.301295 0.328431 0.057 Uiso 0.238(9) 1 calc R U P A 2
C34 C 0.68661(17) 0.39549(19) 0.38371(9) 0.0324(3) Uani 1 1 d . . . . .
H34A H 0.702580 0.298815 0.386623 0.039 Uiso 0.762(9) 1 calc R U P A 1
H34B H 0.626496 0.428736 0.427204 0.039 Uiso 0.762(9) 1 calc R U P A 1
H34C H 0.666641 0.309837 0.398510 0.039 Uiso 0.238(9) 1 calc R U P A 2
H34D H 0.655980 0.451626 0.424612 0.039 Uiso 0.238(9) 1 calc R U P A 2
C35 C 0.31888(17) 0.64032(15) 0.39010(9) 0.0273(3) Uani 1 1 d . . . . .
H35A H 0.356822 0.599507 0.438473 0.033 Uiso 0.619(11) 1 calc R U P B 1
H35B H 0.381574 0.689973 0.363715 0.033 Uiso 0.619(11) 1 calc R U P B 1
H35C H 0.360491 0.704435 0.359398 0.033 Uiso 0.381(11) 1 calc R U P B 2
H35D H 0.378091 0.599434 0.432281 0.033 Uiso 0.381(11) 1 calc R U P B 2
C36 C 0.1781(10) 0.7263(9) 0.3997(5) 0.0368(13) Uani 0.619(11) 1 d . . P B 1
H36A H 0.144886 0.782408 0.353565 0.044 Uiso 0.619(11) 1 calc R U P B 1
H36B H 0.168078 0.782227 0.440049 0.044 Uiso 0.619(11) 1 calc R U P B 1
C37 C 0.0981(5) 0.6057(6) 0.4222(3) 0.0402(12) Uani 0.619(11) 1 d . . P B 1
H37A H 0.120086 0.558640 0.471907 0.048 Uiso 0.619(11) 1 calc R U P B 1
H37B H -0.004712 0.639401 0.418383 0.048 Uiso 0.619(11) 1 calc R U P B 1
C37A C 0.0775(5) 0.6466(6) 0.3913(5) 0.0301(13) Uani 0.381(11) 1 d . . P B 2
H37C H 0.022217 0.704966 0.351242 0.036 Uiso 0.381(11) 1 calc R U P B 2
H37D H 0.011366 0.625176 0.431258 0.036 Uiso 0.381(11) 1 calc R U P B 2
C38 C 0.16766(16) 0.52300(17) 0.36259(10) 0.0324(4) Uani 1 1 d . . . . .
H38A H 0.174945 0.428953 0.378721 0.039 Uiso 0.619(11) 1 calc R U P B 1
H38B H 0.112960 0.551024 0.317894 0.039 Uiso 0.619(11) 1 calc R U P B 1
H38C H 0.171143 0.445994 0.399881 0.039 Uiso 0.381(11) 1 calc R U P B 2
H38D H 0.130521 0.508379 0.317188 0.039 Uiso 0.381(11) 1 calc R U P B 2
F1 F 0.78962(14) -0.08762(13) 0.29518(6) 0.0560(3) Uani 1 1 d . . . . .
F2 F 0.98533(11) -0.04968(12) 0.25790(6) 0.0461(3) Uani 1 1 d . . . . .
F3 F 0.82578(13) 0.09235(13) 0.31392(6) 0.0561(4) Uani 1 1 d . . . . .
F4 F 0.57377(10) 0.17802(11) 0.49122(6) 0.0380(2) Uani 1 1 d . . . . .
F5 F 0.42040(14) 0.21917(14) 0.58169(5) 0.0538(3) Uani 1 1 d . . . . .
F6 F 0.41604(11) 0.36537(10) 0.48876(6) 0.0354(2) Uani 1 1 d . . . . .
F7 F 0.48615(15) 0.79369(12) 0.26407(6) 0.0520(3) Uani 1 1 d . . . . .
F8 F 0.41694(14) 0.97691(10) 0.19516(7) 0.0513(3) Uani 1 1 d . . . . .
F9 F 0.29446(12) 0.84098(12) 0.20881(8) 0.0524(3) Uani 1 1 d . . . . .
F10 F 0.07282(11) 0.68779(9) 0.19004(6) 0.0400(3) Uani 1 1 d . . . . .
F11 F 0.07649(12) 0.70325(10) 0.07222(7) 0.0458(3) Uani 1 1 d . . . . .
F12 F -0.11180(10) 0.69705(10) 0.13753(7) 0.0452(3) Uani 1 1 d . . . . .
Mg1 Mg 0.45066(5) 0.42403(4) 0.27685(2) 0.01612(9) Uani 1 1 d . . . . .
N1 N 0.57817(12) 0.23492(11) 0.24154(6) 0.0178(2) Uani 1 1 d . . . . .
N2 N 0.44256(12) 0.23663(11) 0.34747(6) 0.0187(2) Uani 1 1 d . . . . .
N3 N 0.44797(11) 0.57684(11) 0.17772(6) 0.0165(2) Uani 1 1 d . . . . .
N4 N 0.29694(11) 0.45202(11) 0.19472(6) 0.0164(2) Uani 1 1 d . . . . .
O1 O 0.62199(10) 0.46107(10) 0.31603(5) 0.02102(19) Uani 1 1 d . . . . .
O2 O 0.30612(10) 0.54039(10) 0.34683(6) 0.0224(2) Uani 1 1 d . . . . .
C36A C 0.1624(17) 0.7107(17) 0.4182(7) 0.037(2) Uani 0.381(11) 1 d . . P B 2
H36C H 0.153667 0.702728 0.472797 0.044 Uiso 0.381(11) 1 calc R U P B 2
H36D H 0.134985 0.805628 0.399201 0.044 Uiso 0.381(11) 1 calc R U P B 2

loop_
_atom_site_aniso_label
_atom_site_aniso_U_11
_atom_site_aniso_U_22
_atom_site_aniso_U_33
_atom_site_aniso_U_23
_atom_site_aniso_U_13
_atom_site_aniso_U_12
C1 0.0270(7) 0.0339(8) 0.0240(7) -0.0038(6) -0.0035(6) 0.0054(6)
C2 0.0193(6) 0.0174(6) 0.0200(6) -0.0017(5) -0.0008(5) -0.0034(5)
C3 0.0186(6) 0.0184(6) 0.0268(7) -0.0052(5) 0.0024(5) -0.0026(5)
C4 0.0225(6) 0.0233(6) 0.0213(6) -0.0075(5) 0.0054(5) -0.0092(5)
C5 0.0232(6) 0.0247(6) 0.0175(6) -0.0020(5) 0.0003(5) -0.0082(5)
C6 0.0185(6) 0.0186(6) 0.0191(6) -0.0017(5) -0.0003(5) -0.0038(5)
C7 0.0164(5) 0.0155(5) 0.0186(6) -0.0035(4) 0.0019(4) -0.0059(4)
C8 0.0196(6) 0.0186(6) 0.0180(6) -0.0023(5) -0.0015(5) -0.0053(5)
C9 0.0202(6) 0.0184(6) 0.0183(6) -0.0021(5) 0.0016(5) -0.0056(5)
C10 0.0319(8) 0.0293(7) 0.0214(7) -0.0035(5) 0.0002(6) -0.0153(6)
C11 0.0308(8) 0.0356(8) 0.0312(8) -0.0030(6) 0.0001(6) -0.0191(7)
C12 0.0303(8) 0.0362(8) 0.0312(8) -0.0016(6) 0.0069(6) -0.0181(7)
C13 0.0319(8) 0.0313(7) 0.0207(7) -0.0033(6) 0.0059(6) -0.0126(6)
C14 0.0231(6) 0.0232(6) 0.0181(6) -0.0023(5) 0.0000(5) -0.0082(5)
C15 0.0341(8) 0.0368(8) 0.0177(6) -0.0007(6) -0.0016(6) -0.0163(7)
C16 0.0405(9) 0.0221(7) 0.0351(8) -0.0101(6) 0.0089(7) -0.0137(6)
C17 0.0194(6) 0.0185(6) 0.0213(6) -0.0029(5) -0.0018(5) -0.0066(5)
C18 0.0257(7) 0.0206(6) 0.0280(7) 0.0001(5) -0.0034(5) -0.0113(5)
C19 0.0245(7) 0.0279(7) 0.0251(7) 0.0036(6) -0.0012(5) -0.0136(6)
C20 0.0221(6) 0.0290(7) 0.0212(6) -0.0024(5) 0.0017(5) -0.0072(5)
C21 0.0208(6) 0.0201(6) 0.0208(6) -0.0029(5) -0.0001(5) -0.0056(5)
C22 0.0148(5) 0.0165(5) 0.0176(6) -0.0008(4) -0.0037(4) -0.0054(4)
C23 0.0146(5) 0.0161(5) 0.0181(6) -0.0028(4) -0.0013(4) -0.0031(4)
C24 0.0161(5) 0.0178(6) 0.0168(6) -0.0030(4) 0.0003(4) -0.0069(4)
C25 0.0205(6) 0.0181(6) 0.0233(6) -0.0020(5) -0.0014(5) -0.0074(5)
C26 0.0294(7) 0.0240(7) 0.0311(7) -0.0047(6) -0.0003(6) -0.0158(6)
C27 0.0275(7) 0.0360(8) 0.0343(8) -0.0061(7) -0.0060(6) -0.0189(6)
C28 0.0196(6) 0.0320(8) 0.0325(8) -0.0016(6) -0.0074(6) -0.0098(6)
C29 0.0166(6) 0.0207(6) 0.0245(6) -0.0020(5) -0.0028(5) -0.0068(5)
C30 0.0186(6) 0.0233(7) 0.0390(8) -0.0007(6) -0.0069(6) -0.0034(5)
C31 0.0222(12) 0.052(2) 0.0232(13) 0.0017(13) 0.0009(9) -0.0199(14)
C31A 0.037(7) 0.073(10) 0.035(7) 0.022(6) -0.021(5) -0.035(7)
C32 0.0195(11) 0.091(3) 0.0296(13) 0.0056(15) -0.0015(9) -0.0153(14)
C32A 0.019(4) 0.064(7) 0.051(5) 0.010(5) -0.011(3) -0.024(4)
C33 0.0264(14) 0.072(2) 0.0258(13) -0.0020(13) -0.0071(10) -0.0216(15)
C33A 0.022(4) 0.069(8) 0.049(7) -0.002(5) -0.011(4) -0.009(4)
C34 0.0277(8) 0.0508(10) 0.0218(7) 0.0034(7) -0.0067(6) -0.0176(7)
C35 0.0327(8) 0.0273(7) 0.0265(7) -0.0122(6) 0.0025(6) -0.0131(6)
C36 0.034(3) 0.026(2) 0.052(4) -0.020(3) 0.006(3) -0.0062(17)
C37 0.0281(17) 0.054(3) 0.043(2) -0.023(2) 0.0135(17) -0.0159(17)
C37A 0.020(2) 0.031(3) 0.029(3) 0.000(2) 0.0024(19) 0.0041(17)
C38 0.0204(7) 0.0364(8) 0.0444(9) -0.0182(7) 0.0092(6) -0.0116(6)
F1 0.0624(8) 0.0596(8) 0.0354(6) 0.0234(6) -0.0037(5) -0.0136(6)
F2 0.0286(5) 0.0573(7) 0.0352(6) -0.0006(5) -0.0080(4) 0.0138(5)
F3 0.0545(7) 0.0617(8) 0.0382(6) -0.0243(5) -0.0255(5) 0.0197(6)
F4 0.0281(5) 0.0428(6) 0.0438(6) 0.0029(5) -0.0127(4) -0.0117(4)
F5 0.0759(9) 0.0892(10) 0.0161(5) -0.0023(5) -0.0034(5) -0.0552(8)
F6 0.0422(6) 0.0312(5) 0.0389(5) -0.0100(4) -0.0031(4) -0.0172(4)
F7 0.0830(9) 0.0530(7) 0.0236(5) -0.0105(5) 0.0047(5) -0.0248(7)
F8 0.0796(9) 0.0230(5) 0.0545(7) -0.0191(5) 0.0216(6) -0.0211(5)
F9 0.0378(6) 0.0460(7) 0.0762(9) -0.0310(6) 0.0272(6) -0.0148(5)
F10 0.0369(5) 0.0239(5) 0.0586(7) -0.0165(5) -0.0154(5) 0.0008(4)
F11 0.0508(7) 0.0286(5) 0.0524(7) 0.0115(5) -0.0005(5) -0.0109(5)
F12 0.0190(4) 0.0286(5) 0.0837(9) -0.0049(5) -0.0116(5) 0.0014(4)
Mg1 0.0151(2) 0.0179(2) 0.0163(2) -0.00385(16) -0.00052(16) -0.00539(16)
N1 0.0184(5) 0.0176(5) 0.0162(5) -0.0025(4) 0.0013(4) -0.0039(4)
N2 0.0210(5) 0.0200(5) 0.0159(5) -0.0029(4) 0.0023(4) -0.0077(4)
N3 0.0164(5) 0.0167(5) 0.0178(5) -0.0023(4) -0.0013(4) -0.0065(4)
N4 0.0156(5) 0.0163(5) 0.0186(5) -0.0029(4) -0.0016(4) -0.0059(4)
O1 0.0167(4) 0.0283(5) 0.0201(5) -0.0020(4) -0.0018(4) -0.0096(4)
O2 0.0188(5) 0.0266(5) 0.0252(5) -0.0123(4) 0.0034(4) -0.0090(4)
C36A 0.029(3) 0.035(5) 0.045(5) -0.020(4) 0.022(4) -0.008(3)

loop_
_atom_type_symbol
_atom_type_description
_atom_type_scat_dispersion_real
_atom_type_scat_dispersion_imag
_atom_type_scat_source
C C 0.0033 0.0016 'International Tables Vol C Tables 4.2.6.8 and 6.1.1.4'
H H 0.0000 0.0000 'International Tables Vol C Tables 4.2.6.8 and 6.1.1.4'
F F 0.0171 0.0103 'International Tables Vol C Tables 4.2.6.8 and 6.1.1.4'
Mg Mg 0.0486 0.0363 'International Tables Vol C Tables 4.2.6.8 and 6.1.1.4'
N N 0.0061 0.0033 'International Tables Vol C Tables 4.2.6.8 and 6.1.1.4'
O O 0.0106 0.0060 'International Tables Vol C Tables 4.2.6.8 and 6.1.1.4'

loop_
_geom_angle_atom_site_label_1
_geom_angle_atom_site_label_2
_geom_angle_atom_site_label_3
_geom_angle
_geom_angle_site_symmetry_1
_geom_angle_site_symmetry_3
_geom_angle_publ_flag
F1 C1 C2 112.33(14) . . ?
F2 C1 C2 112.25(13) . . ?
F2 C1 F1 105.57(13) . . ?
F3 C1 C2 114.82(13) . . ?
F3 C1 F1 105.17(14) . . ?
F3 C1 F2 105.96(14) . . ?
C3 C2 C1 116.95(12) . . ?
C3 C2 C7 120.32(12) . . ?
C7 C2 C1 122.72(12) . . ?
C2 C3 H3 119.4 . . ?
C4 C3 C2 121.27(13) . . ?
C4 C3 H3 119.4 . . ?
C3 C4 H4 120.5 . . ?
C3 C4 C5 119.07(12) . . ?
C5 C4 H4 120.5 . . ?
C4 C5 H5 120.0 . . ?
C6 C5 C4 120.09(13) . . ?
C6 C5 H5 120.0 . . ?
C5 C6 H6 119.0 . . ?
C5 C6 C7 122.03(13) . . ?
C7 C6 H6 119.0 . . ?
C6 C7 C2 117.19(12) . . ?
C6 C7 N1 116.71(11) . . ?
N1 C7 C2 126.05(12) . . ?
N1 C8 H8 121.4 . . ?
N1 C8 N2 117.17(12) . . ?
N2 C8 H8 121.4 . . ?
C10 C9 C14 116.85(12) . . ?
C10 C9 N2 121.05(12) . . ?
C14 C9 N2 121.99(12) . . ?
C9 C10 H10 119.1 . . ?
C11 C10 C9 121.79(14) . . ?
C11 C10 H10 119.1 . . ?
C10 C11 H11 119.8 . . ?
C12 C11 C10 120.41(14) . . ?
C12 C11 H11 119.8 . . ?
C11 C12 H12 120.5 . . ?
C13 C12 C11 119.09(14) . . ?
C13 C12 H12 120.5 . . ?
C12 C13 H13 119.6 . . ?
C12 C13 C14 120.89(14) . . ?
C14 C13 H13 119.6 . . ?
C9 C14 C15 120.80(12) . . ?
C13 C14 C9 120.95(13) . . ?
C13 C14 C15 118.24(13) . . ?
F4 C15 C14 113.62(13) . . ?
F4 C15 F5 106.29(13) . . ?
F4 C15 F6 105.84(12) . . ?
F5 C15 C14 112.43(12) . . ?
F5 C15 F6 105.22(13) . . ?
F6 C15 C14 112.78(13) . . ?
F7 C16 C17 112.46(14) . . ?
F8 C16 C17 112.01(13) . . ?
F8 C16 F7 105.69(14) . . ?
F9 C16 C17 113.68(14) . . ?
F9 C16 F7 106.52(14) . . ?
F9 C16 F8 105.89(14) . . ?
C18 C17 C16 118.82(12) . . ?
C18 C17 C22 120.75(12) . . ?
C22 C17 C16 120.43(12) . . ?
C17 C18 H18 119.7 . . ?
C19 C18 C17 120.57(13) . . ?
C19 C18 H18 119.7 . . ?
C18 C19 H19 120.3 . . ?
C18 C19 C20 119.48(13) . . ?
C20 C19 H19 120.3 . . ?
C19 C20 H20 119.9 . . ?
C19 C20 C21 120.22(13) . . ?
C21 C20 H20 119.9 . . ?
C20 C21 H21 119.3 . . ?
C20 C21 C22 121.49(13) . . ?
C22 C21 H21 119.3 . . ?
C17 C22 N3 121.80(11) . . ?
C21 C22 C17 117.49(12) . . ?
C21 C22 N3 120.71(11) . . ?
N3 C23 H23 120.8 . . ?
N3 C23 N4 118.31(12) . . ?
N4 C23 H23 120.8 . . ?
C25 C24 C29 117.30(12) . . ?
N4 C24 C25 117.25(12) . . ?
N4 C24 C29 125.45(12) . . ?
C24 C25 H25 119.1 . . ?
C26 C25 C24 121.89(13) . . ?
C26 C25 H25 119.1 . . ?
C25 C26 H26 119.9 . . ?
C25 C26 C27 120.16(14) . . ?
C27 C26 H26 119.9 . . ?
C26 C27 H27 120.4 . . ?
C28 C27 C26 119.18(14) . . ?
C28 C27 H27 120.4 . . ?
C27 C28 H28 119.3 . . ?
C27 C28 C29 121.38(14) . . ?
C29 C28 H28 119.3 . . ?
C24 C29 C30 123.57(12) . . ?
C28 C29 C24 119.94(13) . . ?
C28 C29 C30 116.45(13) . . ?
F10 C30 C29 114.14(13) . . ?
F10 C30 F11 105.42(13) . . ?
F10 C30 F12 105.64(13) . . ?
F11 C30 C29 113.31(13) . . ?
F12 C30 C29 111.64(12) . . ?
F12 C30 F11 106.01(13) . . ?
H31A C31 H31B 108.7 . . ?
C32 C31 H31A 110.5 . . ?
C32 C31 H31B 110.5 . . ?
O1 C31 H31A 110.5 . . ?
O1 C31 H31B 110.5 . . ?
O1 C31 C32 106.2(3) . . ?
H31C C31A H31D 108.4 . . ?
C32A C31A H31C 110.0 . . ?
C32A C31A H31D 110.0 . . ?
O1 C31A H31C 110.0 . . ?
O1 C31A H31D 110.0 . . ?
O1 C31A C32A 108.6(10) . . ?
C31 C32 H32A 111.1 . . ?
C31 C32 H32B 111.1 . . ?
C31 C32 C33 103.5(3) . . ?
H32A C32 H32B 109.0 . . ?
C33 C32 H32A 111.1 . . ?
C33 C32 H32B 111.1 . . ?
C31A C32A H32C 111.2 . . ?
C31A C32A H32D 111.2 . . ?
H32C C32A H32D 109.1 . . ?
C33A C32A C31A 103.1(9) . . ?
C33A C32A H32C 111.2 . . ?
C33A C32A H32D 111.2 . . ?
C32 C33 H33A 111.7 . . ?
C32 C33 H33B 111.7 . . ?
H33A C33 H33B 109.4 . . ?
C34 C33 C32 100.5(3) . . ?
C34 C33 H33A 111.7 . . ?
C34 C33 H33B 111.7 . . ?
C32A C33A H33C 111.9 . . ?
C32A C33A H33D 111.9 . . ?
C32A C33A C34 99.4(9) . . ?
H33C C33A H33D 109.6 . . ?
C34 C33A H33C 111.9 . . ?
C34 C33A H33D 111.9 . . ?
C33 C34 H34A 110.7 . . ?
C33 C34 H34B 110.7 . . ?
C33A C34 H34C 111.7 . . ?
C33A C34 H34D 111.7 . . ?
H34A C34 H34B 108.8 . . ?
H34C C34 H34D 109.4 . . ?
O1 C34 C33 105.32(16) . . ?
O1 C34 C33A 100.6(5) . . ?
O1 C34 H34A 110.7 . . ?
O1 C34 H34B 110.7 . . ?
O1 C34 H34C 111.7 . . ?
O1 C34 H34D 111.7 . . ?
H35A C35 H35B 108.8 . . ?
H35C C35 H35D 108.9 . . ?
C36 C35 H35A 110.7 . . ?
C36 C35 H35B 110.7 . . ?
C36 C35 O2 105.0(4) . . ?
O2 C35 H35A 110.7 . . ?
O2 C35 H35B 110.7 . . ?
O2 C35 H35C 110.8 . . ?
O2 C35 H35D 110.8 . . ?
O2 C35 C36A 104.6(6) . . ?
C36A C35 H35C 110.8 . . ?
C36A C35 H35D 110.8 . . ?
C35 C36 H36A 112.4 . . ?
C35 C36 H36B 112.4 . . ?
C35 C36 C37 96.9(6) . . ?
H36A C36 H36B 109.9 . . ?
C37 C36 H36A 112.4 . . ?
C37 C36 H36B 112.4 . . ?
C36 C37 H37A 112.3 . . ?
C36 C37 H37B 112.3 . . ?
H37A C37 H37B 109.9 . . ?
C38 C37 C36 97.3(4) . . ?
C38 C37 H37A 112.3 . . ?
C38 C37 H37B 112.3 . . ?
H37C C37A H37D 108.3 . . ?
C38 C37A H37C 109.9 . . ?
C38 C37A H37D 109.9 . . ?
C36A C37A H37C 109.9 . . ?
C36A C37A H37D 109.9 . . ?
C36A C37A C38 109.0(8) . . ?
C37 C38 H38A 110.3 . . ?
C37 C38 H38B 110.3 . . ?
C37A C38 H38C 110.4 . . ?
C37A C38 H38D 110.4 . . ?
H38A C38 H38B 108.5 . . ?
H38C C38 H38D 108.6 . . ?
O2 C38 C37 107.23(18) . . ?
O2 C38 C37A 106.4(2) . . ?
O2 C38 H38A 110.3 . . ?
O2 C38 H38B 110.3 . . ?
O2 C38 H38C 110.4 . . ?
O2 C38 H38D 110.4 . . ?
N1 Mg1 N2 61.24(4) . . ?
N1 Mg1 N3 106.18(4) . . ?
N2 Mg1 N3 161.90(5) . . ?
N4 Mg1 N1 93.20(4) . . ?
N4 Mg1 N2 104.56(5) . . ?
N4 Mg1 N3 61.29(4) . . ?
O1 Mg1 N1 92.46(4) . . ?
O1 Mg1 N2 101.72(4) . . ?
O1 Mg1 N3 91.34(4) . . ?
O1 Mg1 N4 152.53(5) . . ?
O2 Mg1 N1 153.54(5) . . ?
O2 Mg1 N2 92.32(4) . . ?
O2 Mg1 N3 99.25(4) . . ?
O2 Mg1 N4 92.61(4) . . ?
O2 Mg1 O1 94.18(4) . . ?
C7 N1 Mg1 144.86(9) . . ?
C8 N1 C7 121.82(11) . . ?
C8 N1 Mg1 91.62(8) . . ?
C8 N2 C9 118.10(11) . . ?
C8 N2 Mg1 88.61(8) . . ?
C9 N2 Mg1 143.03(9) . . ?
C22 N3 Mg1 151.71(9) . . ?
C23 N3 C22 115.67(11) . . ?
C23 N3 Mg1 88.01(8) . . ?
C23 N4 C24 119.01(11) . . ?
C23 N4 Mg1 91.71(8) . . ?
C24 N4 Mg1 148.66(9) . . ?
C31 O1 Mg1 116.34(17) . . ?
C31A O1 C34 108.6(6) . . ?
C31A O1 Mg1 125.6(6) . . ?
C34 O1 C31 107.9(2) . . ?
C34 O1 Mg1 124.00(9) . . ?
C35 O2 Mg1 130.82(8) . . ?
C38 O2 C35 108.59(11) . . ?
C38 O2 Mg1 120.51(9) . . ?
C35 C36A H36C 110.4 . . ?
C35 C36A H36D 110.4 . . ?
C37A C36A C35 106.4(10) . . ?
C37A C36A H36C 110.4 . . ?
C37A C36A H36D 110.4 . . ?
H36C C36A H36D 108.6 . . ?

loop_
_geom_bond_atom_site_label_1
_geom_bond_atom_site_label_2
_geom_bond_distance
_geom_bond_site_symmetry_2
_geom_bond_publ_flag
C1 C2 1.495(2) . ?
C1 F1 1.352(2) . ?
C1 F2 1.3444(18) . ?
C1 F3 1.331(2) . ?
C2 C3 1.3998(19) . ?
C2 C7 1.4105(18) . ?
C3 H3 0.9500 . ?
C3 C4 1.380(2) . ?
C4 H4 0.9500 . ?
C4 C5 1.392(2) . ?
C5 H5 0.9500 . ?
C5 C6 1.3870(19) . ?
C6 H6 0.9500 . ?
C6 C7 1.4021(18) . ?
C7 N1 1.4048(16) . ?
C8 H8 0.9500 . ?
C8 N1 1.3198(17) . ?
C8 N2 1.3276(17) . ?
C9 C10 1.403(2) . ?
C9 C14 1.4075(19) . ?
C9 N2 1.4107(16) . ?
C10 H10 0.9500 . ?
C10 C11 1.388(2) . ?
C11 H11 0.9500 . ?
C11 C12 1.386(2) . ?
C12 H12 0.9500 . ?
C12 C13 1.380(2) . ?
C13 H13 0.9500 . ?
C13 C14 1.3962(19) . ?
C14 C15 1.493(2) . ?
C15 F4 1.3363(19) . ?
C15 F5 1.3466(17) . ?
C15 F6 1.3516(19) . ?
C16 C17 1.496(2) . ?
C16 F7 1.345(2) . ?
C16 F8 1.3438(18) . ?
C16 F9 1.335(2) . ?
C17 C18 1.3954(19) . ?
C17 C22 1.4093(18) . ?
C18 H18 0.9500 . ?
C18 C19 1.384(2) . ?
C19 H19 0.9500 . ?
C19 C20 1.387(2) . ?
C20 H20 0.9500 . ?
C20 C21 1.3910(19) . ?
C21 H21 0.9500 . ?
C21 C22 1.3989(18) . ?
C22 N3 1.4140(16) . ?
C23 H23 0.9500 . ?
C23 N3 1.3200(16) . ?
C23 N4 1.3233(16) . ?
C24 C25 1.4029(18) . ?
C24 C29 1.4107(19) . ?
C24 N4 1.4010(16) . ?
C25 H25 0.9500 . ?
C25 C26 1.385(2) . ?
C26 H26 0.9500 . ?
C26 C27 1.388(2) . ?
C27 H27 0.9500 . ?
C27 C28 1.377(2) . ?
C28 H28 0.9500 . ?
C28 C29 1.402(2) . ?
C29 C30 1.501(2) . ?
C30 F10 1.3376(19) . ?
C30 F11 1.3513(19) . ?
C30 F12 1.3385(17) . ?
C31 H31A 0.9900 . ?
C31 H31B 0.9900 . ?
C31 C32 1.502(5) . ?
C31 O1 1.474(4) . ?
C31A H31C 0.9900 . ?
C31A H31D 0.9900 . ?
C31A C32A 1.465(15) . ?
C31A O1 1.417(15) . ?
C32 H32A 0.9900 . ?
C32 H32B 0.9900 . ?
C32 C33 1.534(5) . ?
C32A H32C 0.9900 . ?
C32A H32D 0.9900 . ?
C32A C33A 1.461(17) . ?
C33 H33A 0.9900 . ?
C33 H33B 0.9900 . ?
C33 C34 1.508(3) . ?
C33A H33C 0.9900 . ?
C33A H33D 0.9900 . ?
C33A C34 1.611(10) . ?
C34 H34A 0.9900 . ?
C34 H34B 0.9900 . ?
C34 H34C 0.9900 . ?
C34 H34D 0.9900 . ?
C34 O1 1.4470(18) . ?
C35 H35A 0.9900 . ?
C35 H35B 0.9900 . ?
C35 H35C 0.9900 . ?
C35 H35D 0.9900 . ?
C35 C36 1.444(10) . ?
C35 O2 1.4504(17) . ?
C35 C36A 1.591(15) . ?
C36 H36A 0.9900 . ?
C36 H36B 0.9900 . ?
C36 C37 1.695(10) . ?
C37 H37A 0.9900 . ?
C37 H37B 0.9900 . ?
C37 C38 1.483(4) . ?
C37A H37C 0.9900 . ?
C37A H37D 0.9900 . ?
C37A C38 1.488(5) . ?
C37A C36A 1.395(18) . ?
C38 H38A 0.9900 . ?
C38 H38B 0.9900 . ?
C38 H38C 0.9900 . ?
C38 H38D 0.9900 . ?
C38 O2 1.4495(17) . ?
Mg1 N1 2.1850(12) . ?
Mg1 N2 2.2497(12) . ?
Mg1 N3 2.2687(12) . ?
Mg1 N4 2.1812(12) . ?
Mg1 O1 2.0781(10) . ?
Mg1 O2 2.0692(10) . ?
C36A H36C 0.9900 . ?
C36A H36D 0.9900 . ?

loop_
_geom_torsion_atom_site_label_1
_geom_torsion_atom_site_label_2
_geom_torsion_atom_site_label_3
_geom_torsion_atom_site_label_4
_geom_torsion
_geom_torsion_site_symmetry_1
_geom_torsion_site_symmetry_2
_geom_torsion_site_symmetry_3
_geom_torsion_site_symmetry_4
_geom_torsion_publ_flag
C1 C2 C3 C4 179.81(14) . . . . ?
C1 C2 C7 C6 178.96(13) . . . . ?
C1 C2 C7 N1 1.6(2) . . . . ?
C2 C3 C4 C5 0.8(2) . . . . ?
C2 C7 N1 C8 -60.05(19) . . . . ?
C2 C7 N1 Mg1 140.00(14) . . . . ?
C3 C2 C7 C6 -1.91(19) . . . . ?
C3 C2 C7 N1 -179.22(12) . . . . ?
C3 C4 C5 C6 -0.8(2) . . . . ?
C4 C5 C6 C7 -0.6(2) . . . . ?
C5 C6 C7 C2 1.89(19) . . . . ?
C5 C6 C7 N1 179.45(12) . . . . ?
C6 C7 N1 C8 122.63(14) . . . . ?
C6 C7 N1 Mg1 -37.3(2) . . . . ?
C7 C2 C3 C4 0.6(2) . . . . ?
C9 C10 C11 C12 -0.4(3) . . . . ?
C9 C14 C15 F4 -54.40(19) . . . . ?
C9 C14 C15 F5 -175.18(14) . . . . ?
C9 C14 C15 F6 66.05(18) . . . . ?
C10 C9 C14 C13 -1.4(2) . . . . ?
C10 C9 C14 C15 177.60(14) . . . . ?
C10 C9 N2 C8 -49.07(19) . . . . ?
C10 C9 N2 Mg1 82.50(19) . . . . ?
C10 C11 C12 C13 -0.7(3) . . . . ?
C11 C12 C13 C14 0.7(3) . . . . ?
C12 C13 C14 C9 0.4(2) . . . . ?
C12 C13 C14 C15 -178.63(15) . . . . ?
C13 C14 C15 F4 124.62(15) . . . . ?
C13 C14 C15 F5 3.8(2) . . . . ?
C13 C14 C15 F6 -114.92(15) . . . . ?
C14 C9 C10 C11 1.4(2) . . . . ?
C14 C9 N2 C8 134.73(14) . . . . ?
C14 C9 N2 Mg1 -93.70(18) . . . . ?
C16 C17 C18 C19 -179.82(14) . . . . ?
C16 C17 C22 C21 179.89(14) . . . . ?
C16 C17 C22 N3 -0.3(2) . . . . ?
C17 C18 C19 C20 -0.1(2) . . . . ?
C17 C22 N3 C23 118.43(14) . . . . ?
C17 C22 N3 Mg1 -97.3(2) . . . . ?
C18 C17 C22 C21 0.1(2) . . . . ?
C18 C17 C22 N3 179.98(12) . . . . ?
C18 C19 C20 C21 0.1(2) . . . . ?
C19 C20 C21 C22 -0.1(2) . . . . ?
C20 C21 C22 C17 -0.1(2) . . . . ?
C20 C21 C22 N3 -179.92(13) . . . . ?
C21 C22 N3 C23 -61.75(16) . . . . ?
C21 C22 N3 Mg1 82.5(2) . . . . ?
C22 C17 C18 C19 -0.1(2) . . . . ?
C24 C25 C26 C27 0.8(2) . . . . ?
C24 C29 C30 F10 -29.6(2) . . . . ?
C24 C29 C30 F11 91.06(17) . . . . ?
C24 C29 C30 F12 -149.34(14) . . . . ?
C25 C24 C29 C28 -4.3(2) . . . . ?
C25 C24 C29 C30 173.38(13) . . . . ?
C25 C24 N4 C23 129.84(13) . . . . ?
C25 C24 N4 Mg1 -37.7(2) . . . . ?
C25 C26 C27 C28 -2.3(2) . . . . ?
C26 C27 C28 C29 0.5(2) . . . . ?
C27 C28 C29 C24 2.9(2) . . . . ?
C27 C28 C29 C30 -174.92(15) . . . . ?
C28 C29 C30 F10 148.15(14) . . . . ?
C28 C29 C30 F11 -91.16(16) . . . . ?
C28 C29 C30 F12 28.4(2) . . . . ?
C29 C24 C25 C26 2.5(2) . . . . ?
C29 C24 N4 C23 -50.45(18) . . . . ?
C29 C24 N4 Mg1 141.96(14) . . . . ?
C31 C32 C33 C34 38.0(4) . . . . ?
C31A C32A C33A C34 -41.8(13) . . . . ?
C32 C31 O1 C34 -0.7(3) . . . . ?
C32 C31 O1 Mg1 -145.3(2) . . . . ?
C32 C33 C34 O1 -39.2(4) . . . . ?
C32A C31A O1 C34 -1.0(13) . . . . ?
C32A C31A O1 Mg1 -166.1(7) . . . . ?
C32A C33A C34 O1 41.0(12) . . . . ?
C33 C34 O1 C31 25.6(3) . . . . ?
C33 C34 O1 Mg1 166.8(2) . . . . ?
C33A C34 O1 C31A -24.5(13) . . . . ?
C33A C34 O1 Mg1 140.9(6) . . . . ?
C35 C36 C37 C38 -46.5(6) . . . . ?
C36 C35 O2 C38 -29.0(4) . . . . ?
C36 C35 O2 Mg1 154.5(3) . . . . ?
C36 C37 C38 O2 30.9(6) . . . . ?
C37 C38 O2 C35 -5.2(4) . . . . ?
C37 C38 O2 Mg1 171.7(3) . . . . ?
C37A C38 O2 C35 22.3(4) . . . . ?
C37A C38 O2 Mg1 -160.8(3) . . . . ?
C38 C37A C36A C35 12.4(12) . . . . ?
F1 C1 C2 C3 -94.32(16) . . . . ?
F1 C1 C2 C7 84.84(17) . . . . ?
F2 C1 C2 C3 24.5(2) . . . . ?
F2 C1 C2 C7 -156.37(14) . . . . ?
F3 C1 C2 C3 145.57(15) . . . . ?
F3 C1 C2 C7 -35.3(2) . . . . ?
F7 C16 C17 C18 -112.01(15) . . . . ?
F7 C16 C17 C22 68.23(18) . . . . ?
F8 C16 C17 C18 6.9(2) . . . . ?
F8 C16 C17 C22 -172.90(14) . . . . ?
F9 C16 C17 C18 126.84(15) . . . . ?
F9 C16 C17 C22 -52.9(2) . . . . ?
N1 C8 N2 C9 164.42(12) . . . . ?
N1 C8 N2 Mg1 11.17(12) . . . . ?
N2 C8 N1 C7 179.88(12) . . . . ?
N2 C8 N1 Mg1 -11.50(13) . . . . ?
N2 C9 C10 C11 -174.97(14) . . . . ?
N2 C9 C14 C13 174.95(13) . . . . ?
N2 C9 C14 C15 -6.1(2) . . . . ?
N3 C23 N4 C24 178.20(11) . . . . ?
N3 C23 N4 Mg1 -8.22(12) . . . . ?
N4 C23 N3 C22 171.83(11) . . . . ?
N4 C23 N3 Mg1 7.90(11) . . . . ?
N4 C24 C25 C26 -177.74(13) . . . . ?
N4 C24 C29 C28 175.97(13) . . . . ?
N4 C24 C29 C30 -6.3(2) . . . . ?
O1 C31 C32 C33 -23.8(4) . . . . ?
O1 C31A C32A C33A 29.1(13) . . . . ?
O2 C35 C36 C37 45.3(5) . . . . ?
O2 C35 C36A C37A 1.1(11) . . . . ?
C36A C35 O2 C38 -14.5(6) . . . . ?
C36A C35 O2 Mg1 169.0(5) . . . . ?
C36A C37A C38 O2 -21.7(9) . . . . ?
